data_1575408
loop_
_publ_author_name
'Zhang, Kai-Yang'
'Qiu, Zhao-Feng'
'Wang, Fang-Fang'
'Guo, Xiao-Ru'
'Zhao, Yue'
'Cui, Pei-Pei'
'Sun, Wei-Yin'

_publ_section_title
;
 Water-stable Ni(II)-MOFs as ratiometric fluorescent probes for the
 detection of perfluorocarboxylic acids.
;
_journal_issue 35
_journal_name_full 'Dalton transactions (Cambridge, England : 2003)'
_journal_page_first 13308
_journal_page_last 13316
_journal_paper_doi 10.1039/d5dt01493j
_journal_volume 54
_journal_year 2025
_chemical_formula_moiety 'C70 H48 N8 Ni2 O8'
_chemical_formula_sum 'C70 H48 N8 Ni2 O8'
_chemical_formula_weight 1246.58
_space_group_crystal_system monoclinic
_space_group_IT_number 5
_space_group_name_Hall 'C 2y'
_space_group_name_H-M_alt 'C 1 2 1'
_atom_sites_solution_hydrogens geom
_audit_creation_date 2025-06-10
_audit_creation_method
;
Olex2 1.5
(compiled 2025.05.31 svn.r86d253d1 for OlexSys, GUI svn.r7254)
;
_audit_update_record
;
2025-06-24 deposited with the CCDC.	2025-08-12 downloaded from the CCDC.
;
_cell_angle_alpha 90
_cell_angle_beta 103.854(2)
_cell_angle_gamma 90
_cell_formula_units_Z 4
_cell_length_a 31.3676(15)
_cell_length_b 9.3947(5)
_cell_length_c 26.1032(11)
_cell_measurement_reflns_used 5449
_cell_measurement_temperature 193.00
_cell_measurement_theta_max 23.87
_cell_measurement_theta_min 2.27
_cell_volume 7468.6(6)
_computing_cell_refinement 'SAINT V8.41 (?, 2016)'
_computing_data_reduction 'SAINT V8.41 (?, 2016)'
_computing_molecular_graphics 'Olex2 1.5 (Dolomanov et al., 2009)'
_computing_publication_material 'Olex2 1.5 (Dolomanov et al., 2009)'
_computing_structure_refinement 'SHELXL 2018/3 (Sheldrick, 2015)'
_computing_structure_solution 'SHELXT 2018/2 (Sheldrick, 2018)'
_diffrn_ambient_temperature 193.00
_diffrn_measured_fraction_theta_full 0.998
_diffrn_measured_fraction_theta_max 0.997
_diffrn_measurement_device_type 'Bruker APEX-II CCD'
_diffrn_measurement_method '\f and \w scans'
_diffrn_radiation_type MoK\a
_diffrn_radiation_wavelength 0.71073
_diffrn_reflns_av_R_equivalents 0.0608
_diffrn_reflns_av_unetI/netI 0.1065
_diffrn_reflns_Laue_measured_fraction_full 0.998
_diffrn_reflns_Laue_measured_fraction_max 0.997
_diffrn_reflns_limit_h_max 37
_diffrn_reflns_limit_h_min -31
_diffrn_reflns_limit_k_max 10
_diffrn_reflns_limit_k_min -11
_diffrn_reflns_limit_l_max 30
_diffrn_reflns_limit_l_min -31
_diffrn_reflns_number 29169
_diffrn_reflns_point_group_measured_fraction_full 0.979
_diffrn_reflns_point_group_measured_fraction_max 0.976
_diffrn_reflns_theta_full 25.242
_diffrn_reflns_theta_max 25.362
_diffrn_reflns_theta_min 1.828
_diffrn_source_current 40.0
_diffrn_source_power 2.0
_diffrn_source_voltage 50.0
_diffrn_standards_number 0
_exptl_absorpt_coefficient_mu 0.557
_exptl_absorpt_correction_T_max 0.7452
_exptl_absorpt_correction_T_min 0.6635
_exptl_absorpt_correction_type none
_exptl_absorpt_process_details
;
SADABS-2016/2 (Bruker,2016/2) was used for absorption correction.
wR2(int) was 0.1224 before and 0.0678 after correction.
The Ratio of minimum to maximum transmission is 0.8904.
The \l/2 correction factor is Not present.
;
_exptl_crystal_colour 'clear greenish green'
_exptl_crystal_colour_lustre clear
_exptl_crystal_colour_modifier greenish
_exptl_crystal_colour_primary green
_exptl_crystal_density_diffrn 1.109
_exptl_crystal_description block
_exptl_crystal_F_000 2576
_exptl_crystal_size_max 0.12
_exptl_crystal_size_mid 0.12
_exptl_crystal_size_min 0.12
_refine_diff_density_max 0.524
_refine_diff_density_min -0.474
_refine_diff_density_rms 0.065
_refine_ls_abs_structure_details
;
 Refined as an inversion twin.
;
_refine_ls_abs_structure_Flack 0.09(2)
_refine_ls_extinction_method none
_refine_ls_goodness_of_fit_ref 0.996
_refine_ls_hydrogen_treatment constr
_refine_ls_matrix_type full
_refine_ls_number_parameters 831
_refine_ls_number_reflns 13389
_refine_ls_number_restraints 141
_refine_ls_restrained_S_all 0.992
_refine_ls_R_factor_all 0.1114
_refine_ls_R_factor_gt 0.0610
_refine_ls_shift/su_max 0.001
_refine_ls_shift/su_mean 0.000
_refine_ls_structure_factor_coef Fsqd
_refine_ls_weighting_details 'w=1/[\s^2^(Fo^2^)+(0.0810P)^2^] where P=(Fo^2^+2Fc^2^)/3'
_refine_ls_weighting_scheme calc
_refine_ls_wR_factor_gt 0.1437
_refine_ls_wR_factor_ref 0.1735
_reflns_Friedel_coverage 0.837
_reflns_Friedel_fraction_full 0.957
_reflns_Friedel_fraction_max 0.952
_reflns_number_gt 8309
_reflns_number_total 13389
_reflns_threshold_expression 'I > 2\s(I)'
_cod_data_source_file d5dt01493j2.cif
_cod_data_source_block MOF1
_cod_depositor_comments 'Adding full bibliography for 1575408--1575409.cif.'
_cod_database_code 1575408
_shelx_shelxl_version_number 2018/3
_shelx_space_group_comment
;
The symmetry employed for this shelxl refinement is uniquely defined
by the following loop, which should always be used as a source of
symmetry information in preference to the above space-group names.
They are only intended as comments.
;
_shelx_estimated_absorpt_t_max 0.936
_shelx_estimated_absorpt_t_min 0.936
_olex2_refinement_description
;
1. Twinned data refinement
 Scales: 0.91(2)
 0.09(2)
2. Fixed Uiso
 At 1.2 times of:
  All C(H) groups
3. Restrained distances
 Ni2-N7 \\sim Ni2-N7A
 with sigma of 0.02
 N7-C51 \\sim N7A-C51A
 with sigma of 0.02
 N7-C61 \\sim N7A-C61A
 with sigma of 0.02
 N8-C51 \\sim N8-C51A
 with sigma of 0.02
 N8-C60 \\sim N8-C60A
 with sigma of 0.02
 C60-C61 \\sim C60A-C61A
 with sigma of 0.02
 Ni2-C51 \\sim Ni2-C51A
 with sigma of 0.04
 Ni2-C61 \\sim Ni2-C61A
 with sigma of 0.04
 N7-N8 \\sim N7A-N8
 with sigma of 0.04
 N7-C60 \\sim N7A-C60A
 with sigma of 0.04
 N8-C61 \\sim N8-C61A
 with sigma of 0.04
 C51-C61 \\sim C51A-C61A
 with sigma of 0.04
4. Restrained planarity
 N7A, C51A, N8, C60A, C61A
 with sigma of 0.1
5. Uiso/Uaniso restraints and constraints
N7 \\sim N8 \\sim C51 \\sim C60 \\sim C61 \\sim N7A \\sim C51A \\sim C60A \\sim
C61A \\sim C37: within 2A with sigma of 0.01 and sigma for terminal atoms of
0.02 within 2A
6. Others
 Sof(N7A)=Sof(C51A)=Sof(H51A)=Sof(C60A)=Sof(H60A)=Sof(C61A)=Sof(H61A)=1-FVAR(1)
 Sof(N7)=Sof(C51)=Sof(H51)=Sof(C60)=Sof(H60)=Sof(C61)=Sof(H61)=FVAR(1)
7.a Aromatic/amide H refined with riding coordinates:
 C1(H1), C5(H5), C9(H9), C11(H11), C12(H12), C14(H14), C16(H16), C20(H20),
 C21(H21), C22(H22), C23(H23), C26(H26), C28(H28), C29(H29), C30(H30), C31(H31),
  C32(H32), C35(H35), C36(H36), C38(H38), C39(H39), C40(H40), C41(H41),
 C42(H42), C43(H43), C45(H45), C46(H46), C47(H47), C48(H48), C49(H49), C50(H50),
  C51(H51), C52(H52), C53(H53), C54(H54), C56(H56), C58(H58), C59(H59),
 C60(H60), C61(H61), C63(H63), C64(H64), C65(H65), C66(H66), C67(H67), C68(H68),
  C69(H69), C70(H70), C51A(H51A), C60A(H60A), C61A(H61A)
;
_smtbx_masks_void_probe_radius 1.2
_smtbx_masks_void_truncation_radius 1.2
_olex2_submission_special_instructions 'No special instructions were received'

loop_
_space_group_symop_operation_xyz
'x, y, z'
'-x, y, -z'
'x+1/2, y+1/2, z'
'-x+1/2, y+1/2, -z'

loop_
_atom_site_label
_atom_site_type_symbol
_atom_site_fract_x
_atom_site_fract_y
_atom_site_fract_z
_atom_site_U_iso_or_equiv
_atom_site_adp_type
_atom_site_occupancy
_atom_site_site_symmetry_order
_atom_site_calc_flag
_atom_site_refinement_flags_posn
_atom_site_refinement_flags_adp
_atom_site_refinement_flags_occupancy
_atom_site_disorder_assembly
_atom_site_disorder_group
Ni1 Ni 0.64986(3) -0.70303(12) 0.01061(3) 0.0352(3) Uani 1 1 d . . . . .
Ni2 Ni 0.28300(3) 0.31308(13) 0.40168(3) 0.0389(3) Uani 1 1 d D . . . .
O1 O 0.59034(18) 0.2174(7) 0.9579(2) 0.0400(15) Uani 1 1 d . . . . .
O2 O 0.14237(19) 1.7048(8) 0.0838(2) 0.0450(16) Uani 1 1 d . . . . .
O3 O 0.64283(16) 0.3193(8) 0.92957(19) 0.0412(15) Uani 1 1 d . . . . .
O4 O 0.17181(18) 1.5843(7) 0.0289(2) 0.0416(15) Uani 1 1 d . . . . .
O5 O 0.34468(19) 0.3813(7) 0.4537(2) 0.0456(17) Uani 1 1 d . . . . .
O6 O 0.2587(2) 0.5292(7) 0.3929(2) 0.0457(16) Uani 1 1 d . . . . .
O7 O 0.29348(17) 0.2628(7) 0.4812(2) 0.0459(19) Uani 1 1 d . . . . .
O8 O 0.2816(2) 0.4167(8) 0.3314(2) 0.0501(17) Uani 1 1 d . . . . .
N1 N 0.2827(2) -0.1103(8) 0.0701(3) 0.0373(18) Uani 1 1 d . . . . .
N2 N 0.7207(2) -0.2648(8) 0.3818(2) 0.0387(18) Uani 1 1 d . . . . .
N3 N 0.6497(2) -0.2904(9) 0.3465(3) 0.046(2) Uani 1 1 d . . . . .
N4 N 0.6191(2) -0.5214(8) 0.0181(3) 0.0390(18) Uani 1 1 d . . . . .
N5 N 0.5744(2) -0.3820(8) 0.0487(3) 0.0402(18) Uani 1 1 d . . . . .
N6 N 0.2116(2) -0.1297(8) 0.0358(3) 0.0380(18) Uani 1 1 d . . . . .
N7 N 0.3145(9) 0.1331(18) 0.3876(9) 0.044(3) Uani 0.63(5) 1 d D U P A 1
N8 N 0.3574(2) -0.0072(9) 0.3533(3) 0.0506(19) Uani 1 1 d D U . . .
C1 C 0.6858(2) -0.2081(12) 0.3505(3) 0.039(2) Uani 1 1 d . . . . .
H1 H 0.685848 -0.119734 0.332825 0.047 Uiso 1 1 calc R U . . .
C2 C 0.6074(3) -0.2636(10) 0.3170(3) 0.040(2) Uani 1 1 d . . . . .
C3 C 0.3273(3) -0.1460(10) 0.0963(3) 0.035(2) Uani 1 1 d . . . . .
C4 C 0.4436(3) -0.1449(11) 0.2637(3) 0.044(3) Uani 1 1 d . . . . .
C5 C 0.3761(3) 0.2258(10) 0.6338(3) 0.042(2) Uani 1 1 d . . . . .
H5 H 0.366756 0.172635 0.660086 0.050 Uiso 1 1 calc R U . . .
C6 C 0.4743(2) -0.1979(11) 0.2314(3) 0.0318(17) Uani 1 1 d . . . . .
C7 C 0.1631(3) 1.4663(11) 0.1063(3) 0.042(2) Uani 1 1 d . . . . .
C8 C 0.4901(3) -0.2617(11) 0.1460(3) 0.039(2) Uani 1 1 d . . . . .
C9 C 0.4850(3) -0.3923(11) 0.1204(3) 0.050(3) Uani 1 1 d . . . . .
H9 H 0.462556 -0.456014 0.124417 0.060 Uiso 1 1 calc R U . . .
C10 C 0.5746(2) 0.2771(11) 0.8657(3) 0.040(2) Uani 1 1 d . . . . .
C11 C 0.5047(3) 0.2310(12) 0.8076(3) 0.051(3) Uani 1 1 d . . . . .
H11 H 0.476142 0.191376 0.802063 0.062 Uiso 1 1 calc R U . . .
C12 C 0.2475(2) -0.1993(12) 0.0612(3) 0.0379(19) Uani 1 1 d . . . . .
H12 H 0.248303 -0.296462 0.071441 0.045 Uiso 1 1 calc R U . . .
C13 C 0.1583(3) 1.5920(10) 0.0707(3) 0.037(2) Uani 1 1 d . . . . .
C14 C 0.3607(3) -0.0847(10) 0.0790(3) 0.037(2) Uani 1 1 d . . . . .
H14 H 0.354279 -0.024177 0.049016 0.044 Uiso 1 1 calc R U . . .
C15 C 0.5204(2) -0.2209(10) 0.2611(3) 0.034(2) Uani 1 1 d . . . . .
C16 C 0.3483(3) 0.2395(10) 0.5850(3) 0.047(2) Uani 1 1 d . . . . .
H16 H 0.319474 0.201133 0.578877 0.056 Uiso 1 1 calc R U . . .
C17 C 0.4171(3) 0.2866(12) 0.6459(3) 0.046(2) Uani 1 1 d . . . . .
C18 C 0.5167(3) 0.2983(12) 0.7667(3) 0.045(2) Uani 1 1 d . . . . .
C19 C 0.5446(3) -0.3365(11) 0.0809(3) 0.042(2) Uani 1 1 d . . . . .
C20 C 0.5960(3) -0.5057(10) 0.0543(3) 0.042(2) Uani 1 1 d . . . . .
H20 H 0.594994 -0.573970 0.080862 0.050 Uiso 1 1 calc R U . . .
C21 C 0.4473(3) 0.2699(11) 0.6974(3) 0.052(3) Uani 1 1 d . . . . .
H21 H 0.435431 0.224409 0.723465 0.062 Uiso 1 1 calc R U . . .
C22 C 0.1745(3) 1.3385(12) 0.0883(3) 0.050(3) Uani 1 1 d . . . . .
H22 H 0.177629 1.331171 0.053117 0.060 Uiso 1 1 calc R U . . .
C23 C 0.5416(3) -0.3503(10) 0.2570(3) 0.043(2) Uani 1 1 d . . . . .
H23 H 0.526441 -0.425252 0.235791 0.052 Uiso 1 1 calc R U . . .
C24 C 0.2499(3) 0.6450(11) 0.3094(3) 0.047(3) Uani 1 1 d . . . . .
C25 C 0.6050(3) 0.2723(11) 0.9201(3) 0.044(2) Uani 1 1 d . . . . .
C26 C 0.5847(3) -0.3675(11) 0.2842(3) 0.044(2) Uani 1 1 d . . . . .
H26 H 0.599226 -0.453992 0.280184 0.053 Uiso 1 1 calc R U . . .
C27 C 0.4135(2) -0.2029(12) 0.1503(3) 0.0336(19) Uani 1 1 d . . . . .
C28 C 0.4042(3) -0.1105(10) 0.1053(3) 0.042(2) Uani 1 1 d . . . . .
H28 H 0.427519 -0.067152 0.093521 0.050 Uiso 1 1 calc R U . . .
C29 C 0.3350(3) -0.2369(11) 0.1391(3) 0.052(3) Uani 1 1 d . . . . .
H29 H 0.311313 -0.280297 0.150155 0.062 Uiso 1 1 calc R U . . .
C30 C 0.1553(3) 1.4737(12) 0.1550(4) 0.056(3) Uani 1 1 d . . . . .
H30 H 0.145965 1.561345 0.166860 0.067 Uiso 1 1 calc R U . . .
C31 C 0.5332(3) 0.2194(11) 0.8567(3) 0.048(3) Uani 1 1 d . . . . .
H31 H 0.524147 0.171347 0.884329 0.058 Uiso 1 1 calc R U . . .
C32 C 0.4201(3) -0.0205(11) 0.2511(4) 0.049(2) Uani 1 1 d . . . . .
H32 H 0.423628 0.034866 0.221917 0.059 Uiso 1 1 calc R U . . .
C33 C 0.4598(2) -0.2180(11) 0.1791(3) 0.038(2) Uani 1 1 d . . . . .
C34 C 0.3611(3) 0.3080(13) 0.5442(3) 0.047(2) Uani 1 1 d . . . . .
C35 C 0.5827(3) -0.3147(11) 0.0050(4) 0.051(3) Uani 1 1 d . . . . .
H35 H 0.571426 -0.226016 -0.009682 0.062 Uiso 1 1 calc R U . . .
C36 C 0.5135(3) -0.4291(11) 0.0885(4) 0.052(3) Uani 1 1 d . . . . .
H36 H 0.510918 -0.519831 0.072011 0.062 Uiso 1 1 calc R U . . .
C37 C 0.3863(3) -0.0520(11) 0.3230(3) 0.043(2) Uani 1 1 d . U . . .
C38 C 0.5501(3) -0.2109(12) 0.1060(3) 0.047(2) Uani 1 1 d . . . . .
H38 H 0.573231 -0.149757 0.102008 0.056 Uiso 1 1 calc R U . . .
C39 C 0.3918(3) 0.0232(11) 0.2800(3) 0.049(2) Uani 1 1 d . . . . .
H39 H 0.375376 0.108024 0.270158 0.059 Uiso 1 1 calc R U . . .
C40 C 0.5876(3) -0.1351(12) 0.3223(4) 0.054(3) Uani 1 1 d . . . . .
H40 H 0.602834 -0.061456 0.344149 0.065 Uiso 1 1 calc R U . . .
C41 C 0.4881(3) 0.3087(13) 0.7127(3) 0.048(2) Uani 1 1 d . . . . .
H41 H 0.500934 0.348043 0.686468 0.057 Uiso 1 1 calc R U . . .
C42 C 0.5880(3) 0.3421(12) 0.8250(3) 0.049(3) Uani 1 1 d . . . . .
H42 H 0.616865 0.380193 0.831005 0.059 Uiso 1 1 calc R U . . .
C43 C 0.2358(4) 0.7740(11) 0.3274(3) 0.065(3) Uani 1 1 d . . . . .
H43 H 0.235016 0.785198 0.363366 0.078 Uiso 1 1 calc R U . . .
C44 C 0.3313(2) 0.3177(12) 0.4908(3) 0.043(2) Uani 1 1 d . . . . .
C45 C 0.1814(3) 1.2210(11) 0.1202(3) 0.051(3) Uani 1 1 d . . . . .
H45 H 0.190603 1.134736 0.107142 0.062 Uiso 1 1 calc R U . . .
C46 C 0.2254(3) 0.0056(11) 0.0278(3) 0.043(2) Uani 1 1 d . . . . .
H46 H 0.206918 0.079482 0.010152 0.052 Uiso 1 1 calc R U . . .
C47 C 0.2030(4) 0.9844(13) 0.2012(4) 0.069(3) Uani 1 1 d . . . . .
H47 H 0.204261 0.965563 0.165868 0.083 Uiso 1 1 calc R U . . .
C48 C 0.6097(3) -0.4009(11) -0.0117(3) 0.047(2) Uani 1 1 d . . . . .
H48 H 0.621355 -0.381117 -0.041376 0.057 Uiso 1 1 calc R U . . .
C49 C 0.2690(3) 0.0187(11) 0.0485(4) 0.047(2) Uani 1 1 d . . . . .
H49 H 0.286481 0.101007 0.048040 0.057 Uiso 1 1 calc R U . . .
C50 C 0.5601(3) 0.3525(11) 0.7758(3) 0.047(3) Uani 1 1 d . . . . .
H50 H 0.569864 0.396112 0.747819 0.056 Uiso 1 1 calc R U . . .
C51 C 0.3330(7) 0.113(2) 0.3481(8) 0.046(3) Uani 0.63(5) 1 d D U P A 1
H51 H 0.329523 0.175418 0.318840 0.055 Uiso 0.63(5) 1 calc R U P A 1
C52 C 0.7068(3) -0.3869(12) 0.4009(3) 0.053(3) Uani 1 1 d . . . . .
H52 H 0.724648 -0.449326 0.425696 0.064 Uiso 1 1 calc R U . . .
C53 C 0.4395(3) -0.2176(12) 0.3073(3) 0.057(3) Uani 1 1 d . . . . .
H53 H 0.456571 -0.300998 0.317512 0.068 Uiso 1 1 calc R U . . .
C54 C 0.1873(4) 1.1098(12) 0.2095(4) 0.063(3) Uani 1 1 d . . . . .
H54 H 0.183309 1.127042 0.243936 0.076 Uiso 1 1 calc R U . . .
C55 C 0.2185(4) 0.8708(13) 0.2387(4) 0.063(3) Uani 1 1 d . . . . .
C56 C 0.5233(3) -0.1696(12) 0.1369(3) 0.046(2) Uani 1 1 d . . . . .
H56 H 0.526817 -0.077853 0.152640 0.056 Uiso 1 1 calc R U . . .
C57 C 0.2638(3) 0.5269(12) 0.3469(4) 0.050(3) Uani 1 1 d . . . . .
C58 C 0.3791(3) -0.2637(11) 0.1661(3) 0.045(2) Uani 1 1 d . . . . .
H58 H 0.385012 -0.325332 0.195805 0.053 Uiso 1 1 calc R U . . .
C59 C 0.6634(3) -0.4051(13) 0.3789(4) 0.059(3) Uani 1 1 d . . . . .
H59 H 0.645732 -0.482642 0.384846 0.071 Uiso 1 1 calc R U . . .
C60 C 0.3524(9) -0.071(2) 0.4005(8) 0.048(4) Uani 0.63(5) 1 d D U P A 1
H60 H 0.365431 -0.156874 0.415679 0.058 Uiso 0.63(5) 1 calc R U P A 1
C61 C 0.3258(9) 0.014(2) 0.4197(9) 0.045(3) Uani 0.63(5) 1 d D U P A 1
H61 H 0.316041 -0.003718 0.450892 0.054 Uiso 0.63(5) 1 calc R U P A 1
C62 C 0.1753(3) 1.2247(12) 0.1716(4) 0.056(3) Uani 1 1 d . . . . .
C63 C 0.5429(3) -0.1176(11) 0.2931(4) 0.057(3) Uani 1 1 d . . . . .
H63 H 0.528397 -0.030383 0.296274 0.069 Uiso 1 1 calc R U . . .
C64 C 0.1607(4) 1.3554(12) 0.1881(4) 0.063(3) Uani 1 1 d . . . . .
H64 H 0.154544 1.362619 0.221955 0.076 Uiso 1 1 calc R U . . .
C65 C 0.4036(3) 0.3681(12) 0.5541(4) 0.057(3) Uani 1 1 d . . . . .
H65 H 0.413247 0.415317 0.526685 0.068 Uiso 1 1 calc R U . . .
C66 C 0.2231(4) 0.8835(13) 0.2920(4) 0.083(4) Uani 1 1 d . . . . .
H66 H 0.217143 0.973481 0.305424 0.100 Uiso 1 1 calc R U . . .
C67 C 0.4112(3) -0.1729(13) 0.3371(4) 0.064(3) Uani 1 1 d . . . . .
H67 H 0.408766 -0.225610 0.367338 0.077 Uiso 1 1 calc R U . . .
C68 C 0.2463(4) 0.6308(13) 0.2566(4) 0.068(3) Uani 1 1 d . . . . .
H68 H 0.254969 0.544163 0.243356 0.082 Uiso 1 1 calc R U . . .
C69 C 0.2297(4) 0.7437(14) 0.2209(5) 0.081(4) Uani 1 1 d . . . . .
H69 H 0.226311 0.729705 0.184110 0.097 Uiso 1 1 calc R U . . .
C70 C 0.4312(3) 0.3574(13) 0.6045(4) 0.062(3) Uani 1 1 d . . . . .
H70 H 0.459816 0.397756 0.611347 0.075 Uiso 1 1 calc R U . . .
N7A N 0.3111(14) 0.133(3) 0.3828(16) 0.045(4) Uani 0.37(5) 1 d D U P A 2
C51A C 0.3385(11) 0.123(3) 0.3518(13) 0.045(4) Uani 0.37(5) 1 d D U P A 2
H51A H 0.344323 0.199024 0.330615 0.053 Uiso 0.37(5) 1 calc R U P A 2
C60A C 0.3379(13) -0.089(3) 0.3861(15) 0.048(4) Uani 0.37(5) 1 d D U P A 2
H60A H 0.342138 -0.187470 0.393413 0.057 Uiso 0.37(5) 1 calc R U P A 2
C61A C 0.3125(13) -0.002(3) 0.4051(16) 0.045(4) Uani 0.37(5) 1 d D U P A 2
H61A H 0.296966 -0.027799 0.430778 0.054 Uiso 0.37(5) 1 calc R U P A 2

loop_
_atom_site_aniso_label
_atom_site_aniso_U_11
_atom_site_aniso_U_22
_atom_site_aniso_U_33
_atom_site_aniso_U_23
_atom_site_aniso_U_13
_atom_site_aniso_U_12
Ni1 0.0273(5) 0.0440(8) 0.0321(5) -0.0002(6) 0.0030(4) 0.0026(6)
Ni2 0.0307(5) 0.0507(8) 0.0326(5) 0.0026(6) 0.0022(4) 0.0036(6)
O1 0.034(3) 0.048(4) 0.035(3) 0.002(3) 0.004(3) 0.002(3)
O2 0.041(4) 0.049(5) 0.045(3) 0.007(3) 0.010(3) 0.004(3)
O3 0.022(3) 0.059(5) 0.040(3) -0.003(3) 0.001(2) -0.005(3)
O4 0.045(4) 0.043(4) 0.037(3) 0.002(3) 0.009(3) 0.001(3)
O5 0.047(4) 0.049(4) 0.038(3) 0.007(3) 0.005(3) 0.001(3)
O6 0.052(4) 0.049(5) 0.034(3) 0.007(3) 0.005(3) 0.010(3)
O7 0.029(3) 0.071(6) 0.036(3) -0.003(3) 0.005(2) 0.001(3)
O8 0.062(4) 0.047(5) 0.043(3) -0.001(3) 0.017(3) 0.002(4)
N1 0.020(3) 0.039(5) 0.049(4) 0.004(4) 0.001(3) 0.000(3)
N2 0.033(4) 0.043(5) 0.036(4) 0.003(3) 0.000(3) 0.003(4)
N3 0.038(4) 0.057(6) 0.042(4) 0.000(4) 0.007(3) 0.003(4)
N4 0.027(4) 0.043(5) 0.043(4) -0.003(4) 0.000(3) -0.004(4)
N5 0.038(4) 0.036(5) 0.046(4) 0.001(4) 0.010(3) 0.012(4)
N6 0.029(4) 0.040(5) 0.041(4) -0.001(3) 0.001(3) 0.007(3)
N7 0.043(6) 0.052(6) 0.041(5) 0.002(5) 0.016(5) 0.007(5)
N8 0.049(4) 0.050(5) 0.055(4) 0.008(4) 0.018(3) 0.010(4)
C1 0.030(4) 0.041(6) 0.041(4) 0.004(5) 0.001(3) 0.004(5)
C2 0.035(5) 0.033(6) 0.048(5) -0.003(4) 0.002(4) 0.001(5)
C3 0.028(4) 0.047(6) 0.026(4) 0.005(4) -0.001(3) 0.010(4)
C4 0.037(5) 0.054(7) 0.040(5) -0.007(4) 0.005(4) -0.004(5)
C5 0.039(5) 0.045(6) 0.035(4) -0.002(4) -0.004(4) 0.002(5)
C6 0.024(4) 0.029(5) 0.038(4) 0.005(4) -0.002(3) 0.004(4)
C7 0.045(5) 0.042(6) 0.040(5) -0.002(4) 0.011(4) -0.001(5)
C8 0.026(4) 0.058(7) 0.030(4) 0.004(4) 0.002(3) 0.005(4)
C9 0.045(6) 0.055(7) 0.051(5) -0.010(5) 0.016(4) -0.014(5)
C10 0.028(4) 0.050(7) 0.035(4) 0.004(4) -0.006(3) 0.005(4)
C11 0.041(5) 0.062(7) 0.040(5) -0.006(5) -0.011(4) 0.006(5)
C12 0.036(4) 0.032(5) 0.043(4) 0.000(5) 0.004(3) 0.004(5)
C13 0.038(5) 0.044(7) 0.026(4) 0.005(4) -0.001(4) -0.006(5)
C14 0.026(4) 0.042(6) 0.039(4) 0.008(4) 0.001(4) 0.005(4)
C15 0.032(4) 0.035(6) 0.034(4) 0.001(4) 0.007(3) 0.011(4)
C16 0.045(5) 0.047(7) 0.043(5) 0.003(4) -0.001(4) -0.005(5)
C17 0.040(5) 0.042(7) 0.045(5) -0.003(5) -0.009(4) 0.012(5)
C18 0.054(5) 0.041(6) 0.033(4) -0.001(5) -0.002(4) -0.005(6)
C19 0.036(5) 0.046(7) 0.047(5) 0.003(5) 0.019(4) 0.004(5)
C20 0.037(5) 0.045(7) 0.043(5) 0.007(4) 0.011(4) 0.006(5)
C21 0.051(6) 0.055(8) 0.036(4) 0.006(4) -0.016(4) 0.002(5)
C22 0.058(6) 0.065(8) 0.029(4) -0.002(5) 0.014(4) -0.011(5)
C23 0.038(5) 0.041(6) 0.046(5) -0.006(4) 0.000(4) -0.002(5)
C24 0.060(6) 0.046(7) 0.035(5) 0.010(4) 0.010(4) 0.018(5)
C25 0.046(5) 0.049(7) 0.034(4) -0.004(4) 0.003(4) 0.001(5)
C26 0.020(4) 0.051(7) 0.057(5) -0.006(5) 0.000(4) 0.002(4)
C27 0.019(3) 0.045(6) 0.033(4) 0.007(5) -0.001(3) 0.006(5)
C28 0.038(5) 0.043(6) 0.039(5) 0.001(4) 0.000(4) 0.002(4)
C29 0.019(4) 0.066(8) 0.068(6) 0.016(5) 0.006(4) -0.002(4)
C30 0.058(6) 0.060(8) 0.052(6) 0.002(5) 0.018(5) 0.016(6)
C31 0.035(5) 0.061(7) 0.037(5) 0.005(4) -0.014(4) 0.005(5)
C32 0.049(6) 0.049(7) 0.053(5) 0.017(5) 0.021(5) 0.011(5)
C33 0.023(4) 0.047(7) 0.044(4) 0.000(4) 0.009(3) 0.007(4)
C34 0.058(6) 0.043(6) 0.034(4) 0.011(5) 0.000(4) -0.004(6)
C35 0.052(6) 0.039(6) 0.068(6) 0.016(5) 0.024(5) 0.015(5)
C36 0.047(6) 0.039(7) 0.070(6) -0.017(5) 0.014(5) -0.004(5)
C37 0.034(5) 0.047(6) 0.050(5) 0.005(4) 0.015(4) 0.012(4)
C38 0.034(4) 0.037(6) 0.078(6) -0.004(6) 0.030(4) -0.003(5)
C39 0.051(6) 0.040(6) 0.059(6) 0.009(5) 0.017(5) 0.008(5)
C40 0.042(6) 0.054(7) 0.051(6) -0.001(5) -0.018(5) 0.001(5)
C41 0.047(5) 0.061(7) 0.034(4) 0.007(5) 0.004(4) 0.022(6)
C42 0.032(5) 0.077(9) 0.036(4) -0.002(5) 0.005(4) 0.002(5)
C43 0.117(9) 0.043(8) 0.034(5) 0.006(5) 0.019(5) 0.019(7)
C44 0.026(4) 0.057(7) 0.040(4) -0.002(5) -0.002(3) 0.009(5)
C45 0.080(7) 0.038(6) 0.035(5) 0.000(4) 0.011(5) 0.010(6)
C46 0.029(5) 0.047(7) 0.052(5) 0.015(5) 0.006(4) 0.007(4)
C47 0.106(9) 0.071(9) 0.036(5) 0.014(5) 0.030(6) 0.012(7)
C48 0.046(6) 0.057(7) 0.039(5) 0.004(5) 0.008(4) 0.008(5)
C49 0.026(5) 0.037(6) 0.077(6) 0.013(5) 0.008(4) 0.000(4)
C50 0.046(5) 0.050(7) 0.042(5) 0.010(4) 0.004(4) -0.002(5)
C51 0.039(6) 0.052(6) 0.049(6) 0.006(5) 0.014(5) 0.006(6)
C52 0.044(6) 0.061(8) 0.046(5) 0.010(5) -0.005(4) 0.002(5)
C53 0.067(6) 0.056(8) 0.054(5) 0.021(5) 0.030(5) 0.030(6)
C54 0.104(9) 0.049(8) 0.044(5) 0.017(5) 0.033(6) 0.016(7)
C55 0.083(8) 0.062(8) 0.042(6) 0.013(5) 0.010(5) 0.024(6)
C56 0.038(5) 0.049(7) 0.050(5) -0.006(5) 0.007(4) -0.007(5)
C57 0.041(6) 0.051(7) 0.055(6) -0.005(5) 0.004(5) 0.001(5)
C58 0.041(5) 0.054(7) 0.038(5) 0.014(4) 0.009(4) 0.002(5)
C59 0.053(7) 0.067(8) 0.058(6) 0.012(6) 0.017(5) 0.003(6)
C60 0.049(7) 0.054(7) 0.049(7) 0.011(6) 0.028(6) 0.010(6)
C61 0.046(7) 0.051(6) 0.046(6) 0.014(5) 0.024(6) 0.008(6)
C62 0.061(7) 0.054(7) 0.053(6) 0.016(5) 0.016(5) 0.008(6)
C63 0.054(6) 0.038(7) 0.066(6) -0.010(5) -0.014(5) 0.012(5)
C64 0.095(9) 0.057(8) 0.043(5) 0.003(5) 0.027(5) 0.019(6)
C65 0.040(5) 0.067(8) 0.059(6) 0.006(5) 0.003(5) -0.009(5)
C66 0.151(13) 0.055(8) 0.047(6) 0.013(6) 0.033(7) 0.033(8)
C67 0.078(7) 0.069(9) 0.053(5) 0.026(6) 0.030(5) 0.023(7)
C68 0.095(9) 0.055(8) 0.059(6) 0.010(6) 0.028(6) 0.025(7)
C69 0.093(9) 0.076(10) 0.068(8) 0.020(7) 0.008(7) 0.026(8)
C70 0.046(6) 0.081(10) 0.054(6) -0.004(6) 0.002(5) -0.010(6)
N7A 0.042(6) 0.053(6) 0.043(7) 0.005(6) 0.017(6) 0.005(6)
C51A 0.038(7) 0.050(7) 0.048(7) 0.006(7) 0.013(6) 0.005(7)
C60A 0.047(8) 0.051(8) 0.052(8) 0.012(7) 0.026(7) 0.004(7)
C61A 0.041(7) 0.054(7) 0.048(7) 0.012(6) 0.024(6) 0.005(7)

loop_
_atom_type_symbol
_atom_type_description
_atom_type_scat_dispersion_real
_atom_type_scat_dispersion_imag
_atom_type_scat_source
C C 0.0033 0.0016 'International Tables Vol C Tables 4.2.6.8 and 6.1.1.4'
H H 0.0000 0.0000 'International Tables Vol C Tables 4.2.6.8 and 6.1.1.4'
N N 0.0061 0.0033 'International Tables Vol C Tables 4.2.6.8 and 6.1.1.4'
Ni Ni 0.3393 1.1124 'International Tables Vol C Tables 4.2.6.8 and 6.1.1.4'
O O 0.0106 0.0060 'International Tables Vol C Tables 4.2.6.8 and 6.1.1.4'

loop_
_geom_angle_atom_site_label_1
_geom_angle_atom_site_label_2
_geom_angle_atom_site_label_3
_geom_angle
_geom_angle_site_symmetry_1
_geom_angle_site_symmetry_3
_geom_angle_publ_flag
O1 Ni1 C13 94.6(2) 1_544 3_525 ?
O1 Ni1 C25 31.7(2) 1_544 1_544 ?
O2 Ni1 O1 99.4(2) 3_525 1_544 ?
O2 Ni1 C13 30.7(3) 3_525 3_525 ?
O2 Ni1 C25 130.9(3) 3_525 1_544 ?
O3 Ni1 O1 61.6(2) 1_544 1_544 ?
O3 Ni1 O2 158.5(3) 1_544 3_525 ?
O3 Ni1 O4 105.8(2) 1_544 3_525 ?
O3 Ni1 C13 134.1(3) 1_544 3_525 ?
O3 Ni1 C25 30.2(2) 1_544 1_544 ?
O4 Ni1 O1 90.1(2) 3_525 1_544 ?
O4 Ni1 O2 61.5(2) 3_525 3_525 ?
O4 Ni1 C13 30.9(2) 3_525 3_525 ?
O4 Ni1 C25 102.0(3) 3_525 1_544 ?
N4 Ni1 O1 89.7(2) . 1_544 ?
N4 Ni1 O2 95.7(3) . 3_525 ?
N4 Ni1 O3 94.4(3) . 1_544 ?
N4 Ni1 O4 156.8(3) . 3_525 ?
N4 Ni1 N6 97.2(3) . 3_545 ?
N4 Ni1 C13 126.1(3) . 3_525 ?
N4 Ni1 C25 89.8(3) . 1_544 ?
N6 Ni1 O1 160.1(2) 3_545 1_544 ?
N6 Ni1 O2 98.5(3) 3_545 3_525 ?
N6 Ni1 O3 99.0(2) 3_545 1_544 ?
N6 Ni1 O4 90.8(3) 3_545 3_525 ?
N6 Ni1 C13 96.4(3) 3_545 3_525 ?
N6 Ni1 C25 129.2(3) 3_545 1_544 ?
C25 Ni1 C13 119.3(3) 1_544 3_525 ?
O6 Ni2 O5 91.6(2) . . ?
O7 Ni2 O5 62.6(2) . . ?
O7 Ni2 O6 106.7(2) . . ?
O8 Ni2 O5 104.0(2) . . ?
O8 Ni2 O6 62.1(2) . . ?
O8 Ni2 O7 163.4(3) . . ?
N2 Ni2 O5 157.1(2) 3_455 . ?
N2 Ni2 O6 91.0(3) 3_455 . ?
N2 Ni2 O7 94.9(2) 3_455 . ?
N2 Ni2 O8 97.4(3) 3_455 . ?
N2 Ni2 N7 97.6(8) 3_455 . ?
N7 Ni2 O5 87.7(9) . . ?
N7 Ni2 O6 159.2(6) . . ?
N7 Ni2 O7 91.4(6) . . ?
N7 Ni2 O8 98.0(6) . . ?
N7A Ni2 O5 91.4(14) . . ?
N7A Ni2 O6 157.4(9) . . ?
N7A Ni2 O7 94.5(11) . . ?
N7A Ni2 O8 95.5(10) . . ?
C25 O1 Ni1 86.4(5) . 1_566 ?
C13 O2 Ni1 87.8(5) . 3_475 ?
C25 O3 Ni1 91.7(5) . 1_566 ?
C13 O4 Ni1 89.0(6) . 3_475 ?
C44 O5 Ni2 86.1(5) . . ?
C57 O6 Ni2 87.9(6) . . ?
C44 O7 Ni2 91.3(5) . . ?
C57 O8 Ni2 91.1(6) . . ?
C12 N1 C3 126.5(8) . . ?
C12 N1 C49 108.1(7) . . ?
C49 N1 C3 125.3(7) . . ?
C1 N2 Ni2 128.3(7) . 3_545 ?
C1 N2 C52 106.1(7) . . ?
C52 N2 Ni2 125.5(6) . 3_545 ?
C1 N3 C2 127.6(8) . . ?
C1 N3 C59 105.6(8) . . ?
C59 N3 C2 126.8(9) . . ?
C20 N4 Ni1 121.6(6) . . ?
C20 N4 C48 103.5(8) . . ?
C48 N4 Ni1 134.2(6) . . ?
C20 N5 C19 124.7(8) . . ?
C20 N5 C35 107.3(7) . . ?
C35 N5 C19 127.8(8) . . ?
C12 N6 Ni1 128.8(7) . 3_455 ?
C12 N6 C46 105.7(7) . . ?
C46 N6 Ni1 125.5(6) . 3_455 ?
C51 N7 Ni2 126.1(12) . . ?
C51 N7 C61 105.0(12) . . ?
C61 N7 Ni2 128.5(12) . . ?
C37 N8 C60 126.0(10) . . ?
C51 N8 C37 128.4(11) . . ?
C51 N8 C60 105.2(11) . . ?
C51A N8 C37 126.4(15) . . ?
C51A N8 C60A 105.0(17) . . ?
C60A N8 C37 128.2(13) . . ?
N2 C1 N3 111.9(9) . . ?
N2 C1 H1 124.0 . . ?
N3 C1 H1 124.0 . . ?
C26 C2 N3 120.0(9) . . ?
C40 C2 N3 119.9(8) . . ?
C40 C2 C26 120.1(8) . . ?
C14 C3 N1 118.6(7) . . ?
C14 C3 C29 122.1(7) . . ?
C29 C3 N1 119.2(7) . . ?
C32 C4 C6 121.5(8) . . ?
C53 C4 C6 120.2(9) . . ?
C53 C4 C32 118.3(8) . . ?
C16 C5 H5 119.0 . . ?
C16 C5 C17 121.9(9) . . ?
C17 C5 H5 119.0 . . ?
C15 C6 C4 115.4(6) . . ?
C33 C6 C4 120.5(6) . . ?
C33 C6 C15 124.0(7) . . ?
C22 C7 C13 118.6(8) . . ?
C30 C7 C13 122.1(9) . . ?
C30 C7 C22 119.2(9) . . ?
C9 C8 C33 120.5(8) . . ?
C9 C8 C56 117.6(8) . . ?
C56 C8 C33 121.7(9) . . ?
C8 C9 H9 120.4 . . ?
C8 C9 C36 119.2(9) . . ?
C36 C9 H9 120.4 . . ?
C31 C10 C25 120.4(8) . . ?
C42 C10 C25 119.9(8) . . ?
C42 C10 C31 119.7(7) . . ?
C18 C11 H11 119.2 . . ?
C18 C11 C31 121.6(9) . . ?
C31 C11 H11 119.2 . . ?
N1 C12 H12 125.1 . . ?
N6 C12 N1 109.8(9) . . ?
N6 C12 H12 125.1 . . ?
O2 C13 Ni1 61.5(5) . 3_475 ?
O2 C13 O4 121.5(8) . . ?
O2 C13 C7 119.2(8) . . ?
O4 C13 Ni1 60.1(5) . 3_475 ?
O4 C13 C7 119.3(9) . . ?
C7 C13 Ni1 179.0(7) . 3_475 ?
C3 C14 H14 119.9 . . ?
C3 C14 C28 120.2(8) . . ?
C28 C14 H14 119.9 . . ?
C23 C15 C6 120.5(8) . . ?
C63 C15 C6 120.9(9) . . ?
C63 C15 C23 118.6(8) . . ?
C5 C16 H16 119.3 . . ?
C5 C16 C34 121.5(9) . . ?
C34 C16 H16 119.3 . . ?
C5 C17 C21 122.2(9) . . ?
C5 C17 C70 117.6(7) . . ?
C70 C17 C21 120.0(8) . . ?
C11 C18 C41 123.7(8) . . ?
C11 C18 C50 117.8(7) . . ?
C50 C18 C41 118.4(8) . . ?
C36 C19 N5 118.6(9) . . ?
C38 C19 N5 120.9(8) . . ?
C38 C19 C36 120.3(8) . . ?
N4 C20 N5 111.5(8) . . ?
N4 C20 H20 124.2 . . ?
N5 C20 H20 124.2 . . ?
C17 C21 H21 115.6 . . ?
C41 C21 C17 128.9(9) . . ?
C41 C21 H21 115.6 . . ?
C7 C22 H22 119.4 . . ?
C7 C22 C45 121.1(8) . . ?
C45 C22 H22 119.4 . . ?
C15 C23 H23 120.4 . . ?
C26 C23 C15 119.2(8) . . ?
C26 C23 H23 120.4 . . ?
C43 C24 C57 119.6(8) . . ?
C68 C24 C43 117.7(9) . . ?
C68 C24 C57 122.5(10) . . ?
O1 C25 Ni1 62.0(4) . 1_566 ?
O1 C25 C10 118.1(8) . . ?
O3 C25 Ni1 58.1(4) . 1_566 ?
O3 C25 O1 119.5(7) . . ?
O3 C25 C10 122.5(8) . . ?
C10 C25 Ni1 171.9(7) . 1_566 ?
C2 C26 H26 118.8 . . ?
C23 C26 C2 122.4(9) . . ?
C23 C26 H26 118.8 . . ?
C28 C27 C33 117.3(8) . . ?
C58 C27 C28 118.7(7) . . ?
C58 C27 C33 123.8(8) . . ?
C14 C28 C27 119.4(8) . . ?
C14 C28 H28 120.3 . . ?
C27 C28 H28 120.3 . . ?
C3 C29 H29 120.9 . . ?
C3 C29 C58 118.1(8) . . ?
C58 C29 H29 120.9 . . ?
C7 C30 H30 119.3 . . ?
C7 C30 C64 121.3(10) . . ?
C64 C30 H30 119.3 . . ?
C10 C31 C11 120.1(9) . . ?
C10 C31 H31 119.9 . . ?
C11 C31 H31 119.9 . . ?
C4 C32 H32 119.8 . . ?
C39 C32 C4 120.4(9) . . ?
C39 C32 H32 119.8 . . ?
C6 C33 C8 121.4(6) . . ?
C6 C33 C27 123.8(6) . . ?
C27 C33 C8 114.7(6) . . ?
C16 C34 C44 121.1(8) . . ?
C16 C34 C65 118.8(7) . . ?
C65 C34 C44 120.1(8) . . ?
N5 C35 H35 127.6 . . ?
C48 C35 N5 104.8(9) . . ?
C48 C35 H35 127.6 . . ?
C9 C36 H36 119.6 . . ?
C19 C36 C9 120.8(9) . . ?
C19 C36 H36 119.6 . . ?
C39 C37 N8 122.1(9) . . ?
C39 C37 C67 118.0(8) . . ?
C67 C37 N8 119.9(8) . . ?
C19 C38 H38 119.4 . . ?
C19 C38 C56 121.2(9) . . ?
C56 C38 H38 119.4 . . ?
C32 C39 C37 121.7(9) . . ?
C32 C39 H39 119.2 . . ?
C37 C39 H39 119.2 . . ?
C2 C40 H40 121.5 . . ?
C2 C40 C63 117.0(9) . . ?
C63 C40 H40 121.5 . . ?
C18 C41 H41 116.5 . . ?
C21 C41 C18 127.1(8) . . ?
C21 C41 H41 116.5 . . ?
C10 C42 H42 119.7 . . ?
C50 C42 C10 120.6(8) . . ?
C50 C42 H42 119.7 . . ?
C24 C43 H43 120.6 . . ?
C66 C43 C24 118.9(9) . . ?
C66 C43 H43 120.6 . . ?
O5 C44 C34 119.3(8) . . ?
O7 C44 O5 119.9(7) . . ?
O7 C44 C34 120.8(8) . . ?
C22 C45 H45 119.2 . . ?
C22 C45 C62 121.6(10) . . ?
C62 C45 H45 119.2 . . ?
N6 C46 H46 124.8 . . ?
C49 C46 N6 110.4(8) . . ?
C49 C46 H46 124.8 . . ?
C54 C47 H47 115.6 . . ?
C54 C47 C55 128.8(10) . . ?
C55 C47 H47 115.6 . . ?
N4 C48 H48 123.6 . . ?
C35 C48 N4 112.8(9) . . ?
C35 C48 H48 123.6 . . ?
N1 C49 H49 127.0 . . ?
C46 C49 N1 106.0(8) . . ?
C46 C49 H49 127.0 . . ?
C18 C50 H50 119.9 . . ?
C42 C50 C18 120.2(8) . . ?
C42 C50 H50 119.9 . . ?
N7 C51 N8 112.9(14) . . ?
N7 C51 H51 123.5 . . ?
N8 C51 H51 123.5 . . ?
N2 C52 H52 125.4 . . ?
C59 C52 N2 109.1(9) . . ?
C59 C52 H52 125.4 . . ?
C4 C53 H53 119.3 . . ?
C4 C53 C67 121.4(10) . . ?
C67 C53 H53 119.3 . . ?
C47 C54 H54 116.6 . . ?
C47 C54 C62 126.9(9) . . ?
C62 C54 H54 116.6 . . ?
C66 C55 C47 123.9(11) . . ?
C69 C55 C47 119.3(10) . . ?
C69 C55 C66 116.8(11) . . ?
C8 C56 H56 119.6 . . ?
C38 C56 C8 120.7(10) . . ?
C38 C56 H56 119.6 . . ?
O6 C57 O8 118.7(9) . . ?
O6 C57 C24 122.6(9) . . ?
O8 C57 C24 118.7(9) . . ?
C27 C58 C29 121.5(8) . . ?
C27 C58 H58 119.3 . . ?
C29 C58 H58 119.3 . . ?
N3 C59 H59 126.4 . . ?
C52 C59 N3 107.2(10) . . ?
C52 C59 H59 126.4 . . ?
N8 C60 H60 126.7 . . ?
C61 C60 N8 106.6(13) . . ?
C61 C60 H60 126.7 . . ?
N7 C61 H61 124.9 . . ?
C60 C61 N7 110.2(12) . . ?
C60 C61 H61 124.9 . . ?
C45 C62 C54 124.2(10) . . ?
C45 C62 C64 116.3(9) . . ?
C64 C62 C54 119.2(9) . . ?
C15 C63 C40 122.7(9) . . ?
C15 C63 H63 118.7 . . ?
C40 C63 H63 118.7 . . ?
C30 C64 C62 120.2(9) . . ?
C30 C64 H64 119.9 . . ?
C62 C64 H64 119.9 . . ?
C34 C65 H65 120.4 . . ?
C70 C65 C34 119.2(9) . . ?
C70 C65 H65 120.4 . . ?
C43 C66 H66 118.0 . . ?
C55 C66 C43 124.1(11) . . ?
C55 C66 H66 118.0 . . ?
C37 C67 C53 120.0(9) . . ?
C37 C67 H67 120.0 . . ?
C53 C67 H67 120.0 . . ?
C24 C68 H68 119.4 . . ?
C24 C68 C69 121.2(11) . . ?
C69 C68 H68 119.4 . . ?
C55 C69 C68 121.0(11) . . ?
C55 C69 H69 119.5 . . ?
C68 C69 H69 119.5 . . ?
C17 C70 H70 119.6 . . ?
C65 C70 C17 120.9(9) . . ?
C65 C70 H70 119.6 . . ?
C51A N7A Ni2 126.5(19) . . ?
C51A N7A C61A 103.7(17) . . ?
C61A N7A Ni2 129.1(19) . . ?
N8 C51A H51A 123.5 . . ?
N7A C51A N8 113(2) . . ?
N7A C51A H51A 123.5 . . ?
N8 C60A H60A 126.8 . . ?
C61A C60A N8 106(2) . . ?
C61A C60A H60A 126.8 . . ?
N7A C61A H61A 124.3 . . ?
C60A C61A N7A 111.5(19) . . ?
C60A C61A H61A 124.3 . . ?

loop_
_geom_bond_atom_site_label_1
_geom_bond_atom_site_label_2
_geom_bond_distance
_geom_bond_site_symmetry_2
_geom_bond_publ_flag
Ni1 O1 2.170(5) 1_544 ?
Ni1 O2 2.161(6) 3_525 ?
Ni1 O3 2.084(5) 1_544 ?
Ni1 O4 2.130(6) 3_525 ?
Ni1 N4 1.993(8) . ?
Ni1 N6 2.012(7) 3_545 ?
Ni1 C13 2.457(9) 3_525 ?
Ni1 C25 2.454(8) 1_544 ?
Ni2 O5 2.176(6) . ?
Ni2 O6 2.162(6) . ?
Ni2 O7 2.076(5) . ?
Ni2 O8 2.068(6) . ?
Ni2 N2 2.035(7) 3_455 ?
Ni2 N7 2.035(12) . ?
Ni2 N7A 2.027(17) . ?
O1 C25 1.291(10) . ?
O2 C13 1.254(11) . ?
O3 C25 1.234(10) . ?
O4 C13 1.261(9) . ?
O5 C44 1.290(10) . ?
O6 C57 1.249(10) . ?
O7 C44 1.263(10) . ?
O8 C57 1.286(11) . ?
N1 C3 1.442(9) . ?
N1 C12 1.362(11) . ?
N1 C49 1.363(11) . ?
N2 C1 1.311(10) . ?
N2 C52 1.364(12) . ?
N3 C1 1.354(11) . ?
N3 C2 1.387(11) . ?
N3 C59 1.374(13) . ?
N4 C20 1.330(10) . ?
N4 C48 1.366(12) . ?
N5 C19 1.462(10) . ?
N5 C20 1.335(11) . ?
N5 C35 1.382(11) . ?
N6 C12 1.331(10) . ?
N6 C46 1.376(11) . ?
N7 C51 1.313(15) . ?
N7 C61 1.390(16) . ?
N8 C37 1.403(11) . ?
N8 C51 1.349(15) . ?
N8 C60 1.411(15) . ?
N8 C51A 1.35(2) . ?
N8 C60A 1.40(2) . ?
C1 H1 0.9500 . ?
C2 C26 1.381(12) . ?
C2 C40 1.380(13) . ?
C3 C14 1.363(11) . ?
C3 C29 1.380(11) . ?
C4 C6 1.508(11) . ?
C4 C32 1.379(13) . ?
C4 C53 1.360(12) . ?
C5 H5 0.9500 . ?
C5 C16 1.367(10) . ?
C5 C17 1.375(12) . ?
C6 C15 1.483(9) . ?
C6 C33 1.344(9) . ?
C7 C13 1.488(12) . ?
C7 C22 1.366(13) . ?
C7 C30 1.354(12) . ?
C8 C9 1.388(13) . ?
C8 C33 1.488(10) . ?
C8 C56 1.417(12) . ?
C9 H9 0.9500 . ?
C9 C36 1.400(12) . ?
C10 C25 1.511(10) . ?
C10 C31 1.376(12) . ?
C10 C42 1.375(12) . ?
C11 H11 0.9500 . ?
C11 C18 1.369(13) . ?
C11 C31 1.379(11) . ?
C12 H12 0.9500 . ?
C14 H14 0.9500 . ?
C14 C28 1.395(11) . ?
C15 C23 1.402(12) . ?
C15 C63 1.362(12) . ?
C16 H16 0.9500 . ?
C16 C34 1.383(12) . ?
C17 C21 1.456(10) . ?
C17 C70 1.426(13) . ?
C18 C41 1.482(10) . ?
C18 C50 1.419(12) . ?
C19 C36 1.358(13) . ?
C19 C38 1.340(13) . ?
C20 H20 0.9500 . ?
C21 H21 0.9500 . ?
C21 C41 1.298(11) . ?
C22 H22 0.9500 . ?
C22 C45 1.368(13) . ?
C23 H23 0.9500 . ?
C23 C26 1.376(11) . ?
C24 C43 1.409(13) . ?
C24 C57 1.474(13) . ?
C24 C68 1.362(12) . ?
C26 H26 0.9500 . ?
C27 C28 1.433(11) . ?
C27 C33 1.476(9) . ?
C27 C58 1.367(11) . ?
C28 H28 0.9500 . ?
C29 H29 0.9500 . ?
C29 C58 1.419(11) . ?
C30 H30 0.9500 . ?
C30 C64 1.394(13) . ?
C31 H31 0.9500 . ?
C32 H32 0.9500 . ?
C32 C39 1.359(12) . ?
C34 C44 1.485(10) . ?
C34 C65 1.413(12) . ?
C35 H35 0.9500 . ?
C35 C48 1.319(13) . ?
C36 H36 0.9500 . ?
C37 C39 1.372(12) . ?
C37 C67 1.377(14) . ?
C38 H38 0.9500 . ?
C38 C56 1.353(11) . ?
C39 H39 0.9500 . ?
C40 H40 0.9500 . ?
C40 C63 1.436(12) . ?
C41 H41 0.9500 . ?
C42 H42 0.9500 . ?
C42 C50 1.374(11) . ?
C43 H43 0.9500 . ?
C43 C66 1.376(13) . ?
C45 H45 0.9500 . ?
C45 C62 1.400(12) . ?
C46 H46 0.9500 . ?
C46 C49 1.349(11) . ?
C47 H47 0.9500 . ?
C47 C54 1.315(14) . ?
C47 C55 1.451(14) . ?
C48 H48 0.9500 . ?
C49 H49 0.9500 . ?
C50 H50 0.9500 . ?
C51 H51 0.9500 . ?
C52 H52 0.9500 . ?
C52 C59 1.355(12) . ?
C53 H53 0.9500 . ?
C53 C67 1.379(12) . ?
C54 H54 0.9500 . ?
C54 C62 1.451(13) . ?
C55 C66 1.371(13) . ?
C55 C69 1.356(15) . ?
C56 H56 0.9500 . ?
C58 H58 0.9500 . ?
C59 H59 0.9500 . ?
C60 H60 0.9500 . ?
C60 C61 1.337(16) . ?
C61 H61 0.9500 . ?
C62 C64 1.414(14) . ?
C63 H63 0.9500 . ?
C64 H64 0.9500 . ?
C65 H65 0.9500 . ?
C65 C70 1.396(12) . ?
C66 H66 0.9500 . ?
C67 H67 0.9500 . ?
C68 H68 0.9500 . ?
C68 C69 1.426(14) . ?
C69 H69 0.9500 . ?
C70 H70 0.9500 . ?
N7A C51A 1.31(2) . ?
N7A C61A 1.39(2) . ?
C51A H51A 0.9500 . ?
C60A H60A 0.9500 . ?
C60A C61A 1.32(2) . ?
C61A H61A 0.9500 . ?

loop_
_geom_torsion_atom_site_label_1
_geom_torsion_atom_site_label_2
_geom_torsion_atom_site_label_3
_geom_torsion_atom_site_label_4
_geom_torsion
_geom_torsion_site_symmetry_1
_geom_torsion_site_symmetry_2
_geom_torsion_site_symmetry_3
_geom_torsion_site_symmetry_4
_geom_torsion_publ_flag
Ni1 O1 C25 O3 8.7(9) 1_566 . . . ?
Ni1 O1 C25 C10 -170.8(8) 1_566 . . . ?
Ni1 O2 C13 O4 3.4(8) 3_475 . . . ?
Ni1 O2 C13 C7 -179.2(7) 3_475 . . . ?
Ni1 O3 C25 O1 -9.1(9) 1_566 . . . ?
Ni1 O3 C25 C10 170.4(9) 1_566 . . . ?
Ni1 O4 C13 O2 -3.4(8) 3_475 . . . ?
Ni1 O4 C13 C7 179.2(7) 3_475 . . . ?
Ni1 N4 C20 N5 -173.3(5) . . . . ?
Ni1 N4 C48 C35 170.6(7) . . . . ?
Ni1 N6 C12 N1 179.0(5) 3_455 . . . ?
Ni1 N6 C46 C49 -178.3(6) 3_455 . . . ?
Ni2 O5 C44 O7 -3.9(9) . . . . ?
Ni2 O5 C44 C34 175.1(9) . . . . ?
Ni2 O6 C57 O8 -4.6(9) . . . . ?
Ni2 O6 C57 C24 174.8(9) . . . . ?
Ni2 O7 C44 O5 4.1(10) . . . . ?
Ni2 O7 C44 C34 -174.9(9) . . . . ?
Ni2 O8 C57 O6 4.8(9) . . . . ?
Ni2 O8 C57 C24 -174.6(8) . . . . ?
Ni2 N2 C1 N3 180.0(5) 3_545 . . . ?
Ni2 N2 C52 C59 -179.9(6) 3_545 . . . ?
Ni2 N7 C51 N8 169.9(19) . . . . ?
Ni2 N7 C61 C60 -169.7(18) . . . . ?
Ni2 N7A C51A N8 170(3) . . . . ?
Ni2 N7A C61A C60A -173(3) . . . . ?
N1 C3 C14 C28 176.4(8) . . . . ?
N1 C3 C29 C58 -176.4(8) . . . . ?
N2 C52 C59 N3 -1.5(11) . . . . ?
N3 C2 C26 C23 175.2(8) . . . . ?
N3 C2 C40 C63 -176.3(9) . . . . ?
N5 C19 C36 C9 177.9(8) . . . . ?
N5 C19 C38 C56 -178.3(8) . . . . ?
N5 C35 C48 N4 0.8(11) . . . . ?
N6 C46 C49 N1 -0.3(11) . . . . ?
N8 C37 C39 C32 179.6(9) . . . . ?
N8 C37 C67 C53 179.8(9) . . . . ?
N8 C60 C61 N7 -2(2) . . . . ?
N8 C60A C61A N7A 5(3) . . . . ?
C1 N2 C52 C59 2.4(11) . . . . ?
C1 N3 C2 C26 130.6(10) . . . . ?
C1 N3 C2 C40 -52.0(13) . . . . ?
C1 N3 C59 C52 0.0(10) . . . . ?
C2 N3 C1 N2 180.0(8) . . . . ?
C2 N3 C59 C52 -178.4(9) . . . . ?
C2 C40 C63 C15 -0.6(15) . . . . ?
C3 N1 C12 N6 -179.8(7) . . . . ?
C3 N1 C49 C46 179.3(7) . . . . ?
C3 C14 C28 C27 0.6(13) . . . . ?
C3 C29 C58 C27 -0.6(15) . . . . ?
C4 C6 C15 C23 128.9(9) . . . . ?
C4 C6 C15 C63 -50.6(13) . . . . ?
C4 C6 C33 C8 176.2(10) . . . . ?
C4 C6 C33 C27 -5.4(15) . . . . ?
C4 C32 C39 C37 1.4(15) . . . . ?
C4 C53 C67 C37 -0.2(17) . . . . ?
C5 C16 C34 C44 177.6(10) . . . . ?
C5 C16 C34 C65 -1.7(16) . . . . ?
C5 C17 C21 C41 172.5(11) . . . . ?
C5 C17 C70 C65 2.1(16) . . . . ?
C6 C4 C32 C39 178.3(8) . . . . ?
C6 C4 C53 C67 -178.9(9) . . . . ?
C6 C15 C23 C26 178.7(7) . . . . ?
C6 C15 C63 C40 -179.6(8) . . . . ?
C7 C22 C45 C62 2.9(15) . . . . ?
C7 C30 C64 C62 1.1(17) . . . . ?
C8 C9 C36 C19 -2.5(14) . . . . ?
C9 C8 C33 C6 115.8(10) . . . . ?
C9 C8 C33 C27 -62.7(12) . . . . ?
C9 C8 C56 C38 -2.6(13) . . . . ?
C10 C42 C50 C18 1.1(16) . . . . ?
C11 C18 C41 C21 7.1(18) . . . . ?
C11 C18 C50 C42 -2.8(16) . . . . ?
C12 N1 C3 C14 144.5(8) . . . . ?
C12 N1 C3 C29 -37.7(12) . . . . ?
C12 N1 C49 C46 1.2(10) . . . . ?
C12 N6 C46 C49 -0.7(10) . . . . ?
C13 C7 C22 C45 176.8(9) . . . . ?
C13 C7 C30 C64 -178.9(9) . . . . ?
C14 C3 C29 C58 1.3(14) . . . . ?
C15 C6 C33 C8 -2.0(14) . . . . ?
C15 C6 C33 C27 176.4(11) . . . . ?
C15 C23 C26 C2 2.5(14) . . . . ?
C16 C5 C17 C21 -178.7(9) . . . . ?
C16 C5 C17 C70 -4.2(15) . . . . ?
C16 C34 C44 O5 -179.3(10) . . . . ?
C16 C34 C44 O7 -0.3(16) . . . . ?
C16 C34 C65 C70 -0.3(17) . . . . ?
C17 C5 C16 C34 4.1(15) . . . . ?
C17 C21 C41 C18 175.5(11) . . . . ?
C18 C11 C31 C10 0.6(16) . . . . ?
C19 N5 C20 N4 177.0(7) . . . . ?
C19 N5 C35 C48 -176.4(9) . . . . ?
C19 C38 C56 C8 3.6(14) . . . . ?
C20 N4 C48 C35 0.5(11) . . . . ?
C20 N5 C19 C36 -48.2(12) . . . . ?
C20 N5 C19 C38 126.4(10) . . . . ?
C20 N5 C35 C48 -1.7(11) . . . . ?
C21 C17 C70 C65 176.7(10) . . . . ?
C22 C7 C13 O2 170.7(8) . . . . ?
C22 C7 C13 O4 -11.8(12) . . . . ?
C22 C7 C30 C64 3.2(16) . . . . ?
C22 C45 C62 C54 -172.0(10) . . . . ?
C22 C45 C62 C64 1.4(16) . . . . ?
C23 C15 C63 C40 0.9(15) . . . . ?
C24 C43 C66 C55 8(2) . . . . ?
C24 C68 C69 C55 3(2) . . . . ?
C25 C10 C31 C11 176.4(9) . . . . ?
C25 C10 C42 C50 -177.3(9) . . . . ?
C26 C2 C40 C63 1.1(14) . . . . ?
C28 C27 C33 C6 126.9(9) . . . . ?
C28 C27 C33 C8 -54.6(13) . . . . ?
C28 C27 C58 C29 -0.2(15) . . . . ?
C29 C3 C14 C28 -1.3(14) . . . . ?
C30 C7 C13 O2 -7.3(13) . . . . ?
C30 C7 C13 O4 170.2(8) . . . . ?
C30 C7 C22 C45 -5.1(15) . . . . ?
C31 C10 C25 O1 -2.5(14) . . . . ?
C31 C10 C25 O3 178.0(10) . . . . ?
C31 C10 C42 C50 1.4(16) . . . . ?
C31 C11 C18 C41 177.5(10) . . . . ?
C31 C11 C18 C50 1.9(16) . . . . ?
C32 C4 C6 C15 123.4(10) . . . . ?
C32 C4 C6 C33 -55.0(13) . . . . ?
C32 C4 C53 C67 2.9(16) . . . . ?
C33 C6 C15 C23 -52.8(13) . . . . ?
C33 C6 C15 C63 127.8(10) . . . . ?
C33 C8 C9 C36 178.6(8) . . . . ?
C33 C8 C56 C38 -179.1(8) . . . . ?
C33 C27 C28 C14 -175.4(8) . . . . ?
C33 C27 C58 C29 175.1(9) . . . . ?
C34 C65 C70 C17 0.1(17) . . . . ?
C35 N5 C19 C36 125.6(11) . . . . ?
C35 N5 C19 C38 -59.8(13) . . . . ?
C35 N5 C20 N4 2.2(10) . . . . ?
C36 C19 C38 C56 -3.9(15) . . . . ?
C37 N8 C51 N7 -170.4(16) . . . . ?
C37 N8 C60 C61 172.6(12) . . . . ?
C37 N8 C51A N7A 177(2) . . . . ?
C37 N8 C60A C61A -178.2(17) . . . . ?
C38 C19 C36 C9 3.4(15) . . . . ?
C39 C37 C67 C53 -2.0(16) . . . . ?
C40 C2 C26 C23 -2.2(14) . . . . ?
C41 C18 C50 C42 -178.6(10) . . . . ?
C42 C10 C25 O1 176.2(9) . . . . ?
C42 C10 C25 O3 -3.3(15) . . . . ?
C42 C10 C31 C11 -2.3(16) . . . . ?
C43 C24 C57 O6 9.0(15) . . . . ?
C43 C24 C57 O8 -171.7(9) . . . . ?
C43 C24 C68 C69 1.4(17) . . . . ?
C44 C34 C65 C70 -179.7(10) . . . . ?
C45 C62 C64 C30 -3.3(16) . . . . ?
C46 N6 C12 N1 1.5(9) . . . . ?
C47 C54 C62 C45 -4(2) . . . . ?
C47 C54 C62 C64 -177.2(12) . . . . ?
C47 C55 C66 C43 176.6(13) . . . . ?
C47 C55 C69 C68 178.2(11) . . . . ?
C48 N4 C20 N5 -1.6(10) . . . . ?
C49 N1 C3 C14 -33.3(12) . . . . ?
C49 N1 C3 C29 144.5(9) . . . . ?
C49 N1 C12 N6 -1.7(9) . . . . ?
C50 C18 C41 C21 -177.4(11) . . . . ?
C51 N7 C61 C60 3(2) . . . . ?
C51 N8 C37 C39 -3(2) . . . . ?
C51 N8 C37 C67 174.8(17) . . . . ?
C51 N8 C60 C61 0.0(19) . . . . ?
C52 N2 C1 N3 -2.4(10) . . . . ?
C53 C4 C6 C15 -54.8(13) . . . . ?
C53 C4 C6 C33 126.8(10) . . . . ?
C53 C4 C32 C39 -3.5(15) . . . . ?
C54 C47 C55 C66 -6(2) . . . . ?
C54 C47 C55 C69 173.8(14) . . . . ?
C54 C62 C64 C30 170.5(10) . . . . ?
C55 C47 C54 C62 174.6(12) . . . . ?
C56 C8 C9 C36 2.1(13) . . . . ?
C56 C8 C33 C6 -67.8(12) . . . . ?
C56 C8 C33 C27 113.6(10) . . . . ?
C57 C24 C43 C66 179.7(11) . . . . ?
C57 C24 C68 C69 175.3(11) . . . . ?
C58 C27 C28 C14 0.2(14) . . . . ?
C58 C27 C33 C6 -48.4(16) . . . . ?
C58 C27 C33 C8 130.1(10) . . . . ?
C59 N3 C1 N2 1.6(10) . . . . ?
C59 N3 C2 C26 -51.4(13) . . . . ?
C59 N3 C2 C40 126.0(11) . . . . ?
C60 N8 C37 C39 -174.3(18) . . . . ?
C60 N8 C37 C67 4(2) . . . . ?
C60 N8 C51 N7 2(2) . . . . ?
C61 N7 C51 N8 -3(2) . . . . ?
C63 C15 C23 C26 -1.8(13) . . . . ?
C65 C34 C44 O5 0.0(16) . . . . ?
C65 C34 C44 O7 179.0(10) . . . . ?
C66 C55 C69 C68 -2(2) . . . . ?
C67 C37 C39 C32 1.4(15) . . . . ?
C68 C24 C43 C66 -6.2(17) . . . . ?
C68 C24 C57 O6 -164.9(10) . . . . ?
C68 C24 C57 O8 14.5(15) . . . . ?
C69 C55 C66 C43 -4(2) . . . . ?
C70 C17 C21 C41 -1.9(17) . . . . ?
C51A N8 C37 C39 -14(2) . . . . ?
C51A N8 C37 C67 164(2) . . . . ?
C51A N8 C60A C61A -5(3) . . . . ?
C51A N7A C61A C60A -3(3) . . . . ?
C60A N8 C37 C39 158(3) . . . . ?
C60A N8 C37 C67 -24(3) . . . . ?
C60A N8 C51A N7A 4(3) . . . . ?
C61A N7A C51A N8 -1(3) . . . . ?

loop_
_twin_individual_id
_twin_individual_mass_fraction_refined
1 0.91(2)
2 0.09(2)

loop_
_smtbx_masks_void_nr
_smtbx_masks_void_average_x
_smtbx_masks_void_average_y
_smtbx_masks_void_average_z
_smtbx_masks_void_volume
_smtbx_masks_void_count_electrons
_smtbx_masks_void_content
1 0.481 -0.613 0.500 1939.5 407.9 ?
2 0.000 0.689 0.000 286.6 47.7 ?
3 0.500 0.189 1.000 286.6 47.7 ?
